data_4319994
loop_
_publ_author_name
'Durrell K. Rittenberg'
'Ken-ichi Sugiura'
'Yoshiteru Sakata'
'Atta M. Arif'
'Joel S. Miller'

_publ_section_title
;
 Bis(phthalocyaninato)gadolinium(III) Hexacyanobutadienide(1-),
 [GdPc2]+[C4(CN)6]-. An Electron Transfer Salt with Four Paramagnetic
 Sites
;
_journal_name_full 'Inorganic Chemistry'
_journal_page_first 3654
_journal_page_last 3655
_journal_paper_doi 10.1021/ic010187a
_journal_volume 40
_journal_year 2001
_chemical_formula_sum 'C86 H42 Cl2 Gd N22'
_chemical_formula_weight 1611.57
_chemical_name_systematic
;
 ?
;
_space_group_IT_number 2
_symmetry_cell_setting triclinic
_symmetry_space_group_name_Hall '-P 1'
_symmetry_space_group_name_H-M 'P -1'
_atom_sites_solution_hydrogens geom
_atom_sites_solution_primary direct
_atom_sites_solution_secondary difmap
_audit_creation_method SHELXL-97
_cell_angle_alpha 110.770(8)
_cell_angle_beta 97.7882(11)
_cell_angle_gamma 97.772(9)
_cell_formula_units_Z 2
_cell_length_a 13.2324(2)
_cell_length_b 15.6369(3)
_cell_length_c 18.2546(3)
_cell_measurement_temperature 200.00(10)
_cell_volume 3429.9(3)
_computing_cell_refinement Denzo
_computing_data_collection 'Nonius's Collect'
_computing_data_reduction Denzo
_computing_molecular_graphics 'Oretp3, Wingx'
_computing_structure_refinement 'SHELXL-97 (Sheldrick, 1997)'
_computing_structure_solution SIR97
_diffrn_ambient_temperature 200.00(10)
_diffrn_measured_fraction_theta_full 0.992
_diffrn_measured_fraction_theta_max 0.992
_diffrn_measurement_device_type 'Nonius kappaccd'
_diffrn_measurement_method 'phi plus omega scan'
_diffrn_radiation_monochromator graphite
_diffrn_radiation_source 'fine-focus sealed tube'
_diffrn_radiation_type MoK\a
_diffrn_radiation_wavelength 0.71070
_diffrn_reflns_av_R_equivalents 0.0000
_diffrn_reflns_av_sigmaI/netI 0.0307
_diffrn_reflns_limit_h_max 13
_diffrn_reflns_limit_h_min 0
_diffrn_reflns_limit_k_max 15
_diffrn_reflns_limit_k_min -15
_diffrn_reflns_limit_l_max 17
_diffrn_reflns_limit_l_min -18
_diffrn_reflns_number 6925
_diffrn_reflns_theta_full 20.62
_diffrn_reflns_theta_max 20.62
_diffrn_reflns_theta_min 1.58
_exptl_absorpt_coefficient_mu 1.114
_exptl_absorpt_correction_type Scalepack
_exptl_crystal_colour green
_exptl_crystal_density_diffrn 1.560
_exptl_crystal_density_method 'not measured'
_exptl_crystal_description 'thin needle'
_exptl_crystal_F_000 1620
_exptl_crystal_size_max 0.20
_exptl_crystal_size_mid 0.08
_exptl_crystal_size_min 0.05
_refine_diff_density_max 0.681
_refine_diff_density_min -0.912
_refine_diff_density_rms 0.211
_refine_ls_extinction_method none
_refine_ls_goodness_of_fit_ref 1.210
_refine_ls_hydrogen_treatment mixed
_refine_ls_matrix_type full
_refine_ls_number_parameters 1042
_refine_ls_number_reflns 6925
_refine_ls_number_restraints 0
_refine_ls_restrained_S_all 1.210
_refine_ls_R_factor_all 0.0350
_refine_ls_R_factor_gt 0.0285
_refine_ls_shift/su_max 0.028
_refine_ls_shift/su_mean 0.002
_refine_ls_structure_factor_coef Fsqd
_refine_ls_weighting_details 'calc w=1/[\s^2^(Fo^2^)+(0.0877P)^2^+3.7806P] where P=(Fo^2^+2Fc^2^)/3'
_refine_ls_weighting_scheme calc
_refine_ls_wR_factor_gt 0.0883
_refine_ls_wR_factor_ref 0.1260
_reflns_number_gt 6507
_reflns_number_total 6925
_reflns_threshold_expression >2sigma(I)
_cod_data_source_file ic010187a.cif
_cod_data_source_block shelxl_IC010187A
_cod_depositor_comments
;
The following automatic conversions were performed:

'_cell_measurement_temperature' value '200(0.1)' was changed to
'200.00(10)' - precision was
estimated.

'_diffrn_ambient_temperature' value '200(0.1)' was
changed to '200.00(10)' - precision was estimated.

Automatic conversion script
Id: cif_fix_values 1569 2011-02-09 13:29:24Z adriana 

The following automatic conversions were performed:

'_symmetry_cell_setting' value 'Triclinic' changed to 'triclinic'
according to the built-in table from CIF Core dictionary named
'cif_core.dic' version 2.4.1 from 2010-06-29.

Automatic conversion script
Id: cif_fix_values 1646 2011-03-28 12:23:43Z adriana 
;
_cod_original_cell_volume 3429.91(10)
_cod_database_code 4319994

loop_
_symmetry_equiv_pos_as_xyz
'x, y, z'
'-x, -y, -z'

loop_
_atom_site_label
_atom_site_type_symbol
_atom_site_fract_x
_atom_site_fract_y
_atom_site_fract_z
_atom_site_U_iso_or_equiv
_atom_site_adp_type
_atom_site_occupancy
_atom_site_symmetry_multiplicity
_atom_site_calc_flag
_atom_site_refinement_flags
_atom_site_disorder_assembly
_atom_site_disorder_group
Gd Gd 0.246535(19) -0.005710(17) -0.014677(16) 0.01523(17) Uani 1 1 d . . .
N1 N 0.4371(5) 0.1181(5) 0.5661(4) 0.0541(18) Uani 1 1 d . . .
N2 N 0.4256(6) 0.4035(6) 0.7107(4) 0.058(2) Uani 1 1 d . . .
N3 N 0.7452(5) 0.1834(4) 0.6023(4) 0.0442(15) Uani 1 1 d . . .
N4 N 0.6094(5) 0.4404(4) 0.8750(4) 0.0445(16) Uani 1 1 d . . .
N5 N 0.9272(6) 0.3859(5) 0.6689(4) 0.0525(18) Uani 1 1 d . . .
N6 N 0.8996(5) 0.5337(5) 0.9132(4) 0.0526(17) Uani 1 1 d . . .
N7 N 0.3633(3) -0.0063(3) 0.0992(3) 0.0185(11) Uani 1 1 d . . .
N8 N 0.3000(4) -0.1619(3) 0.0927(3) 0.0196(12) Uani 1 1 d . . .
N9 N 0.2823(3) -0.1605(3) -0.0404(3) 0.0185(12) Uani 1 1 d . . .
N10 N 0.2582(4) -0.2189(3) -0.1849(3) 0.0188(12) Uani 1 1 d . . .
N11 N 0.3288(3) -0.0525(3) -0.1298(3) 0.0178(12) Uani 1 1 d . . .
N12 N 0.4093(4) 0.0999(3) -0.1235(3) 0.0186(12) Uani 1 1 d . . .
N13 N 0.4094(3) 0.1023(3) 0.0107(3) 0.0185(12) Uani 1 1 d . . .
N14 N 0.4510(4) 0.1569(3) 0.1552(3) 0.0193(12) Uani 1 1 d . . .
N15 N 0.2035(3) 0.1274(3) 0.0853(3) 0.0187(12) Uani 1 1 d . . .
N16 N 0.2456(4) 0.2448(3) 0.0291(3) 0.0198(12) Uani 1 1 d . . .
N17 N 0.1788(3) 0.0930(3) -0.0779(3) 0.0184(12) Uani 1 1 d . . .
N18 N 0.1084(4) -0.0234(3) -0.2124(3) 0.0203(12) Uani 1 1 d . . .
N19 N 0.0904(3) -0.0923(3) -0.1136(3) 0.0188(12) Uani 1 1 d . . .
N20 N 0.0323(4) -0.2055(3) -0.0582(3) 0.0205(12) Uani 1 1 d . . .
N21 N 0.1152(3) -0.0582(3) 0.0492(3) 0.0179(12) Uani 1 1 d . . .
N22 N 0.1691(4) 0.0613(3) 0.1830(3) 0.0188(12) Uani 1 1 d . . .
C1 C 0.4825(6) 0.1895(5) 0.6099(4) 0.0387(18) Uani 1 1 d . . .
C3 C 0.6468(5) 0.2979(4) 0.6885(4) 0.0310(17) Uani 1 1 d . . .
C4 C 0.7048(5) 0.3739(4) 0.7577(4) 0.0275(16) Uani 1 1 d . . .
C5 C 0.8113(5) 0.4134(4) 0.7731(4) 0.0323(17) Uani 1 1 d . . .
C6 C 0.8603(5) 0.4799(5) 0.8505(5) 0.0337(17) Uani 1 1 d . . .
C7 C 0.4756(6) 0.3479(5) 0.6924(4) 0.0370(18) Uani 1 1 d . . .
C8 C 0.7032(5) 0.2350(5) 0.6397(4) 0.0306(16) Uani 1 1 d . . .
C9 C 0.6498(5) 0.4123(5) 0.8227(4) 0.0308(17) Uani 1 1 d . . .
C10 C 0.8749(6) 0.3954(5) 0.7142(4) 0.0335(17) Uani 1 1 d . . .
C11 C 0.3415(4) -0.0715(4) 0.1318(4) 0.0182(15) Uani 1 1 d . . .
C12 C 0.2735(4) -0.2026(4) 0.0130(4) 0.0177(15) Uani 1 1 d . . .
C13 C 0.2319(4) -0.3021(4) -0.0300(4) 0.0196(15) Uani 1 1 d . . .
C14 C 0.2045(4) -0.3733(4) -0.0047(4) 0.0252(15) Uani 1 1 d . . .
H14 H 0.2153 -0.3596 0.0464 0.04(2) Uiso 1 1 d R . .
C15 C 0.1634(5) -0.4627(4) -0.0634(4) 0.0298(16) Uani 1 1 d . . .
H15 H 0.1428 -0.5135 -0.0472 0.036(18) Uiso 1 1 d R . .
C16 C 0.1513(5) -0.4785(4) -0.1442(4) 0.0285(16) Uani 1 1 d . . .
H16 H 0.1243 -0.5387 -0.1879 0.040(19) Uiso 1 1 d R . .
C17 C 0.1795(4) -0.4063(4) -0.1690(4) 0.0246(15) Uani 1 1 d . . .
H17 H 0.1737 -0.4180 -0.2246 0.023(16) Uiso 1 1 d R . .
C18 C 0.2199(4) -0.3181(4) -0.1106(4) 0.0183(14) Uani 1 1 d . . .
C19 C 0.2546(4) -0.2286(4) -0.1154(4) 0.0169(14) Uani 1 1 d . . .
C20 C 0.2941(4) -0.1376(4) -0.1901(4) 0.0199(15) Uani 1 1 d . . .
C21 C 0.3004(4) -0.1288(4) -0.2674(3) 0.0208(15) Uani 1 1 d . . .
C22 C 0.2701(5) -0.1926(4) -0.3454(4) 0.0263(15) Uani 1 1 d . . .
H22 H 0.2421 -0.2569 -0.3571 0.017(15) Uiso 1 1 d R . .
C23 C 0.2816(5) -0.1585(5) -0.4052(4) 0.0320(17) Uani 1 1 d . . .
H23 H 0.2600 -0.2006 -0.4601 0.043(19) Uiso 1 1 d R . .
C24 C 0.3227(5) -0.0656(5) -0.3875(4) 0.0322(17) Uani 1 1 d . . .
H24 H 0.3299 -0.0444 -0.4302 0.029(17) Uiso 1 1 d R . .
C25 C 0.3553(5) -0.0019(4) -0.3088(4) 0.0251(15) Uani 1 1 d . . .
H25 H 0.3923 0.0597 -0.2939 0.017(15) Uiso 1 1 d R . .
C26 C 0.3432(4) -0.0352(4) -0.2498(3) 0.0191(14) Uani 1 1 d . . .
C27 C 0.3631(4) 0.0106(4) -0.1619(3) 0.0171(14) Uani 1 1 d . . .
C28 C 0.4312(4) 0.1412(4) -0.0435(4) 0.0164(14) Uani 1 1 d . . .
C29 C 0.4838(4) 0.2392(4) -0.0007(3) 0.0174(14) Uani 1 1 d . . .
C30 C 0.5120(4) 0.3095(4) -0.0270(4) 0.0228(15) Uani 1 1 d . . .
H30 H 0.5143 0.2938 -0.0852 0.04(2) Uiso 1 1 d R . .
C31 C 0.5502(5) 0.3985(4) 0.0316(4) 0.0273(16) Uani 1 1 d . . .
H31 H 0.5728 0.4501 0.0130 0.041(19) Uiso 1 1 d R . .
C32 C 0.5615(5) 0.4144(4) 0.1114(4) 0.0273(16) Uani 1 1 d . . .
H32 H 0.5875 0.4744 0.1563 0.05(2) Uiso 1 1 d R . .
C33 C 0.5356(4) 0.3429(4) 0.1378(4) 0.0234(15) Uani 1 1 d . . .
H33 H 0.5480 0.3495 0.1912 0.029(18) Uiso 1 1 d R . .
C34 C 0.4954(4) 0.2550(4) 0.0802(4) 0.0201(15) Uani 1 1 d . . .
C35 C 0.4115(4) 0.0765(4) 0.1605(3) 0.0185(15) Uani 1 1 d . . .
C36 C 0.4148(4) 0.0657(4) 0.2367(4) 0.0213(15) Uani 1 1 d . . .
C37 C 0.4457(5) 0.1296(4) 0.3146(4) 0.0270(16) Uani 1 1 d . . .
H37 H 0.4800 0.1902 0.3241 0.029(18) Uiso 1 1 d R . .
C38 C 0.4318(5) 0.0975(5) 0.3753(4) 0.0312(16) Uani 1 1 d . . .
H38 H 0.4831 0.1427 0.4355 0.16(5) Uiso 1 1 d R . .
C39 C 0.3897(5) 0.0033(5) 0.3575(4) 0.0337(17) Uani 1 1 d . . .
H39 H 0.3856 -0.0202 0.4005 0.032(17) Uiso 1 1 d R . .
C40 C 0.3598(5) -0.0603(4) 0.2785(4) 0.0273(16) Uani 1 1 d . . .
H40 H 0.3408 -0.1227 0.2647 0.014(15) Uiso 1 1 d R . .
C41 C 0.3716(4) -0.0279(4) 0.2190(4) 0.0205(15) Uani 1 1 d . . .
C42 C 0.2374(4) 0.2162(4) 0.0891(4) 0.0217(15) Uani 1 1 d . . .
C43 C 0.2171(5) 0.1872(4) -0.0476(4) 0.0215(15) Uani 1 1 d . . .
C44 C 0.2230(4) 0.2199(4) -0.1133(4) 0.0223(15) Uani 1 1 d . . .
C45 C 0.2606(5) 0.3059(4) -0.1148(4) 0.0288(16) Uani 1 1 d . . .
H45 H 0.2865 0.3594 -0.0660 0.026(17) Uiso 1 1 d R . .
C46 C 0.2594(5) 0.3101(5) -0.1904(4) 0.0329(17) Uani 1 1 d . . .
H46 H 0.2857 0.3688 -0.1935 0.036(18) Uiso 1 1 d R . .
C47 C 0.2208(5) 0.2328(5) -0.2602(4) 0.0349(17) Uani 1 1 d . . .
H47 H 0.2216 0.2381 -0.3110 0.04(2) Uiso 1 1 d R . .
C48 C 0.1817(5) 0.1463(4) -0.2584(4) 0.0272(16) Uani 1 1 d . . .
H48 H 0.1462 0.0937 -0.3081 0.028(17) Uiso 1 1 d R . .
C49 C 0.1831(4) 0.1409(4) -0.1846(4) 0.0217(15) Uani 1 1 d . . .
C50 C 0.1540(4) 0.0626(4) -0.1600(4) 0.0210(15) Uani 1 1 d . . .
C51 C 0.0779(4) -0.0940(4) -0.1904(3) 0.0195(15) Uani 1 1 d . . .
C52 C 0.0265(4) -0.1866(4) -0.2469(4) 0.0216(15) Uani 1 1 d . . .
C53 C 0.0030(5) -0.2257(4) -0.3299(4) 0.0275(16) Uani 1 1 d . . .
H53 H 0.0165 -0.1884 -0.3608 0.029(17) Uiso 1 1 d R . .
C54 C -0.0401(5) -0.3209(4) -0.3657(4) 0.0289(16) Uani 1 1 d . . .
H54 H -0.0633 -0.3447 -0.4290 0.046(19) Uiso 1 1 d R . .
C55 C -0.0599(5) -0.3749(4) -0.3206(4) 0.0295(16) Uani 1 1 d . . .
H55 H -0.0891 -0.4404 -0.3469 0.026(16) Uiso 1 1 d R . .
C56 C -0.0376(4) -0.3352(4) -0.2373(4) 0.0235(15) Uani 1 1 d . . .
H56 H -0.0566 -0.3672 -0.2023 0.023(16) Uiso 1 1 d R . .
C57 C 0.0058(4) -0.2408(4) -0.2017(3) 0.0194(14) Uani 1 1 d . . .
C58 C 0.0439(4) -0.1785(4) -0.1178(4) 0.0189(15) Uani 1 1 d . . .
C59 C 0.0643(4) -0.1491(4) 0.0190(4) 0.0186(15) Uani 1 1 d . . .
C60 C 0.0501(4) -0.1794(4) 0.0851(3) 0.0181(14) Uani 1 1 d . . .
C61 C 0.0119(4) -0.2660(4) 0.0866(4) 0.0241(15) Uani 1 1 d . . .
H61 H -0.0089 -0.3153 0.0397 0.05(2) Uiso 1 1 d R . .
C62 C 0.0192(5) -0.2719(5) 0.1617(4) 0.0274(16) Uani 1 1 d . . .
H62 H -0.0238 -0.3282 0.1584 0.06(2) Uiso 1 1 d R . .
C63 C 0.0592(5) -0.1944(4) 0.2310(4) 0.0283(16) Uani 1 1 d . . .
H63 H 0.0573 -0.1991 0.2825 0.037(18) Uiso 1 1 d R . .
C64 C 0.0945(4) -0.1069(4) 0.2292(4) 0.0245(15) Uani 1 1 d . . .
H64 H 0.1175 -0.0535 0.2754 0.029(18) Uiso 1 1 d R . .
C65 C 0.0903(4) -0.1012(4) 0.1554(3) 0.0199(15) Uani 1 1 d . . .
C66 C 0.1287(4) -0.0250(4) 0.1311(3) 0.0179(14) Uani 1 1 d . . .
C67 C 0.2029(4) 0.1312(4) 0.1613(3) 0.0187(15) Uani 1 1 d . . .
C68 C 0.2444(4) 0.2262(4) 0.2185(3) 0.0195(15) Uani 1 1 d . . .
C69 C 0.2668(5) 0.2647(4) 0.3007(4) 0.0267(16) Uani 1 1 d . . .
H69 H 0.2509 0.2278 0.3313 0.031(18) Uiso 1 1 d R . .
C70 C 0.3125(5) 0.3593(5) 0.3370(4) 0.0327(17) Uani 1 1 d . . .
H70 H 0.3299 0.3883 0.3943 0.07(3) Uiso 1 1 d R . .
C71 C 0.3335(5) 0.4128(5) 0.2914(4) 0.0366(18) Uani 1 1 d . . .
H71 H 0.3644 0.4779 0.3177 0.033(18) Uiso 1 1 d R . .
C72 C 0.3099(5) 0.3735(4) 0.2084(4) 0.0277(16) Uani 1 1 d . . .
H72 H 0.3192 0.4095 0.1731 0.026(17) Uiso 1 1 d R . .
C73 C 0.2656(4) 0.2804(4) 0.1732(4) 0.0228(15) Uani 1 1 d . . .
C74 C 0.1650(6) 0.2144(6) 0.5011(5) 0.047(2) Uani 1 1 d . . .
C75 C 0.1479(7) 0.1232(6) 0.4507(5) 0.056(2) Uani 1 1 d . . .
H75 H 0.2024 0.0997 0.4248 0.08(3) Uiso 1 1 d R . .
C76 C 0.0537(8) 0.0666(7) 0.4373(6) 0.069(3) Uani 1 1 d . . .
H76 H 0.0408 0.0026 0.4011 0.09(3) Uiso 1 1 d R . .
C77 C -0.0216(8) 0.1026(8) 0.4760(6) 0.072(3) Uani 1 1 d . . .
H77 H -0.0881 0.0634 0.4673 0.08(3) Uiso 1 1 d R . .
C78 C -0.0023(9) 0.1944(8) 0.5276(5) 0.067(3) Uani 1 1 d . . .
H78 H -0.0557 0.2179 0.5551 0.07(3) Uiso 1 1 d R . .
C79 C 0.0902(8) 0.2500(7) 0.5403(5) 0.057(2) Uani 1 1 d . . .
H79 H 0.1022 0.3145 0.5751 0.05(2) Uiso 1 1 d R . .
C80 C 0.6549(6) 0.4093(5) 0.4716(4) 0.046(2) Uani 1 1 d . . .
C81 C 0.7531(7) 0.4117(5) 0.5066(5) 0.054(2) Uani 1 1 d . . .
H81 H 0.7628 0.3941 0.5520 0.06(2) Uiso 1 1 d R . .
C82 C 0.8367(7) 0.4393(6) 0.4772(6) 0.062(3) Uani 1 1 d . . .
H82 H 0.9058 0.4393 0.5013 0.05(2) Uiso 1 1 d R . .
C83 C 0.8215(7) 0.4657(6) 0.4126(6) 0.063(2) Uani 1 1 d . . .
H83 H 0.8802 0.4861 0.3930 0.07(3) Uiso 1 1 d R . .
C84 C 0.7226(8) 0.4640(6) 0.3791(6) 0.067(3) Uani 1 1 d . . .
H84 H 0.7113 0.4821 0.3341 0.07(3) Uiso 1 1 d R . .
C85 C 0.6385(7) 0.4361(6) 0.4080(5) 0.061(2) Uani 1 1 d . . .
H85 H 0.5688 0.4349 0.3841 0.08(3) Uiso 1 1 d R . .
C90 C 0.4504(4) 0.1675(4) 0.0850(4) 0.0176(14) Uani 1 1 d . . .
C200 C 0.5371(5) 0.2779(5) 0.6658(4) 0.0329(17) Uani 1 1 d . . .
Cl1 Cl 0.5482(2) 0.37332(18) 0.50710(14) 0.0809(7) Uani 1 1 d . . .
Cl2 Cl 0.28282(19) 0.28616(17) 0.51463(15) 0.0788(7) Uani 1 1 d . . .

loop_
_atom_site_aniso_label
_atom_site_aniso_U_11
_atom_site_aniso_U_22
_atom_site_aniso_U_33
_atom_site_aniso_U_23
_atom_site_aniso_U_13
_atom_site_aniso_U_12
Gd 0.0144(2) 0.0137(2) 0.0186(2) 0.00706(16) 0.00372(14) 0.00267(15)
N1 0.074(5) 0.045(4) 0.034(4) 0.014(4) 0.001(4) -0.005(4)
N2 0.052(5) 0.071(5) 0.045(4) 0.012(4) 0.005(3) 0.029(4)
N3 0.063(4) 0.035(4) 0.036(4) 0.012(3) 0.019(3) 0.011(3)
N4 0.056(4) 0.050(4) 0.037(4) 0.021(3) 0.019(3) 0.021(3)
N5 0.054(4) 0.058(5) 0.049(4) 0.019(4) 0.027(4) 0.010(4)
N6 0.053(4) 0.046(4) 0.045(4) 0.010(4) 0.004(3) -0.011(3)
N7 0.017(3) 0.016(3) 0.022(3) 0.008(3) 0.004(2) 0.001(2)
N8 0.019(3) 0.016(3) 0.025(3) 0.010(3) 0.003(2) 0.003(2)
N9 0.020(3) 0.017(3) 0.018(3) 0.005(3) 0.004(2) 0.004(2)
N10 0.018(3) 0.015(3) 0.026(3) 0.009(2) 0.007(2) 0.004(2)
N11 0.017(3) 0.011(3) 0.024(3) 0.005(3) 0.005(2) 0.004(2)
N12 0.018(3) 0.016(3) 0.022(3) 0.008(3) 0.004(2) 0.002(2)
N13 0.014(3) 0.019(3) 0.022(3) 0.009(3) 0.004(2) 0.001(2)
N14 0.017(3) 0.013(3) 0.026(3) 0.007(2) 0.004(2) 0.001(2)
N15 0.015(3) 0.015(3) 0.027(3) 0.010(2) 0.006(2) 0.002(2)
N16 0.021(3) 0.018(3) 0.024(3) 0.010(3) 0.008(2) 0.005(2)
N17 0.017(3) 0.016(3) 0.024(3) 0.009(2) 0.003(2) 0.003(2)
N18 0.019(3) 0.021(3) 0.023(3) 0.012(3) 0.002(2) 0.002(2)
N19 0.016(3) 0.019(3) 0.023(3) 0.010(2) 0.006(2) 0.004(2)
N20 0.021(3) 0.019(3) 0.021(3) 0.007(3) 0.004(2) 0.002(2)
N21 0.012(3) 0.015(3) 0.026(3) 0.006(2) 0.005(2) 0.003(2)
N22 0.019(3) 0.014(3) 0.023(3) 0.007(3) 0.007(2) 0.001(2)
C1 0.051(5) 0.039(5) 0.027(4) 0.017(4) 0.003(4) 0.005(4)
C3 0.042(5) 0.029(4) 0.026(4) 0.014(3) 0.011(3) 0.004(3)
C4 0.040(4) 0.023(4) 0.026(4) 0.014(3) 0.011(3) 0.010(3)
C5 0.037(4) 0.030(4) 0.031(4) 0.015(3) 0.004(4) 0.005(3)
C6 0.035(4) 0.027(4) 0.040(5) 0.016(4) 0.008(4) -0.001(3)
C7 0.033(4) 0.047(5) 0.023(4) 0.011(4) 0.000(3) -0.006(4)
C8 0.044(4) 0.020(4) 0.024(4) 0.007(3) 0.007(4) -0.002(4)
C9 0.034(4) 0.029(4) 0.031(5) 0.018(4) -0.003(4) 0.001(3)
C10 0.035(4) 0.025(4) 0.039(5) 0.013(3) 0.004(4) 0.003(3)
C11 0.013(3) 0.022(4) 0.023(4) 0.010(3) 0.005(3) 0.008(3)
C12 0.013(3) 0.023(4) 0.023(4) 0.012(3) 0.008(3) 0.008(3)
C13 0.014(3) 0.020(4) 0.030(4) 0.014(3) 0.005(3) 0.007(3)
C14 0.024(4) 0.028(4) 0.026(4) 0.012(3) 0.005(3) 0.008(3)
C15 0.028(4) 0.022(4) 0.046(5) 0.021(4) 0.011(3) 0.004(3)
C16 0.029(4) 0.018(4) 0.033(4) 0.004(3) 0.010(3) 0.000(3)
C17 0.021(4) 0.027(4) 0.028(4) 0.012(3) 0.005(3) 0.007(3)
C18 0.015(3) 0.017(4) 0.027(4) 0.011(3) 0.008(3) 0.003(3)
C19 0.014(3) 0.017(4) 0.024(4) 0.009(3) 0.006(3) 0.009(3)
C20 0.013(3) 0.024(4) 0.026(4) 0.011(3) 0.007(3) 0.006(3)
C21 0.019(3) 0.021(4) 0.023(4) 0.008(3) 0.007(3) 0.005(3)
C22 0.031(4) 0.020(4) 0.025(4) 0.007(3) 0.005(3) 0.002(3)
C23 0.039(4) 0.035(5) 0.016(4) 0.005(3) 0.004(3) 0.004(3)
C24 0.046(4) 0.032(4) 0.025(4) 0.017(4) 0.011(3) 0.006(3)
C25 0.023(3) 0.024(4) 0.031(4) 0.014(3) 0.008(3) 0.001(3)
C26 0.017(3) 0.024(4) 0.020(4) 0.009(3) 0.008(3) 0.006(3)
C27 0.016(3) 0.016(4) 0.022(4) 0.009(3) 0.006(3) 0.005(3)
C28 0.010(3) 0.017(4) 0.027(4) 0.011(3) 0.009(3) 0.005(3)
C29 0.012(3) 0.017(4) 0.024(4) 0.008(3) 0.004(3) 0.004(3)
C30 0.019(3) 0.021(4) 0.029(4) 0.009(3) 0.010(3) 0.004(3)
C31 0.024(4) 0.025(4) 0.039(5) 0.016(4) 0.012(3) 0.008(3)
C32 0.020(4) 0.022(4) 0.036(5) 0.007(3) 0.008(3) 0.002(3)
C33 0.020(3) 0.022(4) 0.023(4) 0.005(3) 0.004(3) 0.001(3)
C34 0.014(3) 0.017(4) 0.029(4) 0.008(3) 0.005(3) 0.002(3)
C35 0.012(3) 0.025(4) 0.021(4) 0.010(3) 0.003(3) 0.007(3)
C36 0.016(3) 0.025(4) 0.023(4) 0.010(3) 0.003(3) 0.005(3)
C37 0.023(4) 0.025(4) 0.035(4) 0.014(4) 0.006(3) 0.004(3)
C38 0.029(4) 0.038(4) 0.024(4) 0.009(3) 0.005(3) 0.008(3)
C39 0.038(4) 0.042(5) 0.028(4) 0.021(4) 0.008(3) 0.012(3)
C40 0.027(4) 0.021(4) 0.034(4) 0.012(4) 0.005(3) 0.004(3)
C41 0.015(3) 0.025(4) 0.026(4) 0.015(3) 0.004(3) 0.004(3)
C42 0.011(3) 0.023(4) 0.031(4) 0.009(3) 0.006(3) 0.006(3)
C43 0.013(3) 0.022(4) 0.034(4) 0.014(4) 0.007(3) 0.008(3)
C44 0.016(3) 0.023(4) 0.035(4) 0.017(3) 0.006(3) 0.007(3)
C45 0.024(4) 0.021(4) 0.042(5) 0.013(3) 0.007(3) 0.003(3)
C46 0.032(4) 0.030(4) 0.047(5) 0.026(4) 0.011(3) 0.005(3)
C47 0.039(4) 0.041(5) 0.036(4) 0.027(4) 0.011(3) 0.008(3)
C48 0.028(4) 0.025(4) 0.030(4) 0.013(3) 0.003(3) 0.004(3)
C49 0.015(3) 0.024(4) 0.033(4) 0.017(3) 0.005(3) 0.006(3)
C50 0.014(3) 0.024(4) 0.032(4) 0.016(3) 0.007(3) 0.009(3)
C51 0.014(3) 0.025(4) 0.022(4) 0.010(3) 0.005(3) 0.006(3)
C52 0.016(3) 0.027(4) 0.023(4) 0.011(3) 0.001(3) 0.005(3)
C53 0.024(4) 0.034(4) 0.028(4) 0.017(3) 0.004(3) 0.005(3)
C54 0.032(4) 0.028(4) 0.023(4) 0.008(3) 0.000(3) 0.002(3)
C55 0.030(4) 0.020(4) 0.028(4) 0.001(3) 0.000(3) -0.001(3)
C56 0.018(3) 0.022(4) 0.030(4) 0.011(3) 0.004(3) 0.002(3)
C57 0.014(3) 0.020(4) 0.023(4) 0.006(3) 0.003(3) 0.005(3)
C58 0.011(3) 0.021(4) 0.027(4) 0.011(3) 0.002(3) 0.004(3)
C59 0.010(3) 0.020(4) 0.030(4) 0.015(3) 0.005(3) 0.004(3)
C60 0.008(3) 0.023(4) 0.025(4) 0.010(3) 0.007(3) 0.003(3)
C61 0.020(3) 0.019(4) 0.033(4) 0.009(3) 0.007(3) 0.004(3)
C62 0.020(3) 0.032(4) 0.039(5) 0.023(4) 0.012(3) 0.006(3)
C63 0.027(4) 0.038(4) 0.026(4) 0.018(4) 0.007(3) 0.007(3)
C64 0.023(4) 0.024(4) 0.025(4) 0.008(3) 0.006(3) 0.003(3)
C65 0.016(3) 0.023(4) 0.025(4) 0.012(3) 0.008(3) 0.005(3)
C66 0.013(3) 0.023(4) 0.022(4) 0.011(3) 0.008(3) 0.006(3)
C67 0.015(3) 0.019(4) 0.024(4) 0.007(3) 0.009(3) 0.008(3)
C68 0.017(3) 0.018(4) 0.024(4) 0.005(3) 0.007(3) 0.006(3)
C69 0.028(4) 0.023(4) 0.030(4) 0.009(3) 0.010(3) 0.008(3)
C70 0.033(4) 0.031(4) 0.027(4) 0.005(4) 0.002(3) 0.002(3)
C71 0.034(4) 0.019(4) 0.045(5) 0.002(4) 0.003(3) 0.000(3)
C72 0.030(4) 0.021(4) 0.031(4) 0.009(3) 0.006(3) 0.006(3)
C73 0.016(3) 0.018(4) 0.031(4) 0.004(3) 0.007(3) 0.004(3)
C74 0.053(5) 0.053(6) 0.041(5) 0.024(4) 0.003(4) 0.017(4)
C75 0.057(6) 0.056(6) 0.065(6) 0.024(5) 0.022(5) 0.024(5)
C76 0.085(8) 0.058(7) 0.071(6) 0.028(5) 0.024(6) 0.015(6)
C77 0.065(7) 0.104(9) 0.082(7) 0.067(7) 0.033(6) 0.028(6)
C78 0.100(9) 0.080(8) 0.043(5) 0.030(5) 0.030(6) 0.056(7)
C79 0.074(7) 0.057(6) 0.043(5) 0.020(5) 0.006(5) 0.024(6)
C80 0.059(6) 0.041(5) 0.030(4) 0.004(4) 0.009(4) 0.010(4)
C81 0.076(7) 0.039(5) 0.030(5) -0.001(4) -0.009(5) 0.011(4)
C82 0.048(6) 0.043(5) 0.060(6) -0.014(5) -0.012(5) 0.010(4)
C83 0.059(7) 0.050(6) 0.067(7) 0.008(5) 0.013(5) 0.007(4)
C84 0.083(8) 0.068(6) 0.060(6) 0.030(5) 0.024(6) 0.028(5)
C85 0.053(6) 0.071(6) 0.055(6) 0.013(5) 0.010(5) 0.025(5)
C90 0.012(3) 0.016(4) 0.024(4) 0.006(3) 0.001(3) 0.005(3)
C200 0.040(5) 0.031(4) 0.027(4) 0.011(3) 0.008(3) 0.004(4)
Cl1 0.0815(17) 0.0883(18) 0.0608(15) 0.0206(13) 0.0197(13) -0.0075(14)
Cl2 0.0719(16) 0.0781(17) 0.0697(16) 0.0233(13) -0.0122(12) -0.0010(13)

loop_
_atom_type_symbol
_atom_type_description
_atom_type_scat_dispersion_real
_atom_type_scat_dispersion_imag
_atom_type_scat_source
Gd Gd -0.1653 3.9035 'International Tables Vol C Tables 4.2.6.8 and 6.1.1.4'
N N 0.0061 0.0033 'International Tables Vol C Tables 4.2.6.8 and 6.1.1.4'
C C 0.0033 0.0016 'International Tables Vol C Tables 4.2.6.8 and 6.1.1.4'
H H 0.0000 0.0000 'International Tables Vol C Tables 4.2.6.8 and 6.1.1.4'
Cl Cl 0.1484 0.1585 'International Tables Vol C Tables 4.2.6.8 and 6.1.1.4'

loop_
_geom_angle_atom_site_label_1
_geom_angle_atom_site_label_2
_geom_angle_atom_site_label_3
_geom_angle
_geom_angle_site_symmetry_1
_geom_angle_site_symmetry_3
_geom_angle_publ_flag
N7 Gd N19 143.36(15) . . ?
N7 Gd N9 69.72(15) . . ?
N19 Gd N9 82.49(15) . . ?
N7 Gd N17 144.43(15) . . ?
N19 Gd N17 70.01(15) . . ?
N9 Gd N17 143.59(15) . . ?
N7 Gd N11 108.47(15) . . ?
N19 Gd N11 82.86(15) . . ?
N9 Gd N11 70.57(15) . . ?
N17 Gd N11 82.43(16) . . ?
N7 Gd N15 83.10(15) . . ?
N19 Gd N15 108.62(15) . . ?
N9 Gd N15 143.47(16) . . ?
N17 Gd N15 70.42(16) . . ?
N11 Gd N15 143.71(16) . . ?
N7 Gd N21 82.48(15) . . ?
N19 Gd N21 70.26(15) . . ?
N9 Gd N21 82.42(15) . . ?
N17 Gd N21 108.80(15) . . ?
N11 Gd N21 144.11(15) . . ?
N15 Gd N21 69.89(15) . . ?
N7 Gd N13 70.32(15) . . ?
N19 Gd N13 143.85(16) . . ?
N9 Gd N13 108.87(15) . . ?
N17 Gd N13 82.90(15) . . ?
N11 Gd N13 69.89(15) . . ?
N15 Gd N13 82.93(15) . . ?
N21 Gd N13 143.62(16) . . ?
C11 N7 C35 107.8(5) . . ?
C11 N7 Gd 121.4(3) . . ?
C35 N7 Gd 120.0(4) . . ?
C11 N8 C12 123.4(5) . . ?
C12 N9 C19 107.7(5) . . ?
C12 N9 Gd 121.7(4) . . ?
C19 N9 Gd 121.0(4) . . ?
C19 N10 C20 123.2(5) . . ?
C20 N11 C27 108.6(5) . . ?
C20 N11 Gd 120.8(4) . . ?
C27 N11 Gd 120.8(4) . . ?
C27 N12 C28 122.6(5) . . ?
C90 N13 C28 107.7(5) . . ?
C90 N13 Gd 120.8(4) . . ?
C28 N13 Gd 120.8(3) . . ?
C35 N14 C90 123.1(5) . . ?
C67 N15 C42 108.4(5) . . ?
C67 N15 Gd 121.0(4) . . ?
C42 N15 Gd 120.4(4) . . ?
C43 N16 C42 122.7(5) . . ?
C43 N17 C50 108.3(5) . . ?
C43 N17 Gd 120.8(4) . . ?
C50 N17 Gd 120.5(4) . . ?
C51 N18 C50 123.2(5) . . ?
C58 N19 C51 107.6(5) . . ?
C58 N19 Gd 120.2(4) . . ?
C51 N19 Gd 121.6(4) . . ?
C58 N20 C59 123.4(5) . . ?
C59 N21 C66 108.5(5) . . ?
C59 N21 Gd 120.6(4) . . ?
C66 N21 Gd 120.5(4) . . ?
C66 N22 C67 123.3(5) . . ?
N1 C1 C200 178.5(8) . . ?
C200 C3 C4 124.4(6) . . ?
C200 C3 C8 117.6(6) . . ?
C4 C3 C8 117.9(6) . . ?
C5 C4 C3 127.4(6) . . ?
C5 C4 C9 115.6(6) . . ?
C3 C4 C9 116.9(6) . . ?
C4 C5 C6 119.7(6) . . ?
C4 C5 C10 124.2(6) . . ?
C6 C5 C10 116.0(6) . . ?
N6 C6 C5 179.8(9) . . ?
N2 C7 C200 177.4(7) . . ?
N3 C8 C3 177.4(7) . . ?
N4 C9 C4 177.1(7) . . ?
N5 C10 C5 176.5(8) . . ?
N8 C11 N7 127.1(5) . . ?
N8 C11 C41 123.0(5) . . ?
N7 C11 C41 109.9(5) . . ?
N8 C12 N9 127.0(5) . . ?
N8 C12 C13 123.5(5) . . ?
N9 C12 C13 109.5(5) . . ?
C14 C13 C18 121.1(6) . . ?
C14 C13 C12 132.5(6) . . ?
C18 C13 C12 106.4(5) . . ?
C13 C14 C15 117.7(6) . . ?
C16 C15 C14 121.1(6) . . ?
C17 C16 C15 120.8(6) . . ?
C16 C17 C18 117.7(6) . . ?
C13 C18 C17 121.6(5) . . ?
C13 C18 C19 106.4(5) . . ?
C17 C18 C19 132.0(6) . . ?
N10 C19 N9 127.6(5) . . ?
N10 C19 C18 122.5(5) . . ?
N9 C19 C18 109.9(5) . . ?
N10 C20 N11 128.2(5) . . ?
N10 C20 C21 122.4(5) . . ?
N11 C20 C21 109.3(5) . . ?
C22 C21 C26 121.4(6) . . ?
C22 C21 C20 132.0(6) . . ?
C26 C21 C20 106.6(5) . . ?
C21 C22 C23 116.7(6) . . ?
C24 C23 C22 121.7(6) . . ?
C23 C24 C25 121.5(6) . . ?
C26 C25 C24 116.9(6) . . ?
C25 C26 C21 121.8(5) . . ?
C25 C26 C27 132.5(6) . . ?
C21 C26 C27 105.7(5) . . ?
N12 C27 N11 128.1(5) . . ?
N12 C27 C26 122.2(5) . . ?
N11 C27 C26 109.7(5) . . ?
N12 C28 N13 127.6(5) . . ?
N12 C28 C29 122.8(5) . . ?
N13 C28 C29 109.5(5) . . ?
C30 C29 C34 122.0(5) . . ?
C30 C29 C28 132.0(5) . . ?
C34 C29 C28 105.8(5) . . ?
C29 C30 C31 116.6(6) . . ?
C32 C31 C30 121.6(6) . . ?
C31 C32 C33 121.7(6) . . ?
C34 C33 C32 117.2(6) . . ?
C33 C34 C29 120.9(6) . . ?
C33 C34 C90 132.3(6) . . ?
C29 C34 C90 106.5(5) . . ?
N14 C35 N7 127.8(5) . . ?
N14 C35 C36 122.4(5) . . ?
N7 C35 C36 109.7(5) . . ?
C37 C36 C41 121.7(6) . . ?
C37 C36 C35 131.6(6) . . ?
C41 C36 C35 106.6(5) . . ?
C36 C37 C38 117.4(6) . . ?
C37 C38 C39 120.8(6) . . ?
C40 C39 C38 120.9(6) . . ?
C41 C40 C39 118.0(6) . . ?
C40 C41 C36 121.2(6) . . ?
C40 C41 C11 132.8(6) . . ?
C36 C41 C11 105.9(5) . . ?
N16 C42 N15 128.5(5) . . ?
N16 C42 C73 122.4(5) . . ?
N15 C42 C73 109.1(5) . . ?
N16 C43 N17 127.9(6) . . ?
N16 C43 C44 122.3(6) . . ?
N17 C43 C44 109.8(5) . . ?
C45 C44 C49 121.4(6) . . ?
C45 C44 C43 132.5(6) . . ?
C49 C44 C43 106.1(5) . . ?
C44 C45 C46 116.6(6) . . ?
C47 C46 C45 122.0(6) . . ?
C46 C47 C48 121.1(6) . . ?
C49 C48 C47 117.5(6) . . ?
C48 C49 C44 121.3(5) . . ?
C48 C49 C50 132.5(6) . . ?
C44 C49 C50 106.1(5) . . ?
N18 C50 N17 127.7(5) . . ?
N18 C50 C49 122.8(5) . . ?
N17 C50 C49 109.5(5) . . ?
N18 C51 N19 126.9(5) . . ?
N18 C51 C52 123.3(5) . . ?
N19 C51 C52 109.9(5) . . ?
C53 C52 C57 121.0(6) . . ?
C53 C52 C51 132.3(6) . . ?
C57 C52 C51 106.7(5) . . ?
C52 C53 C54 117.0(6) . . ?
C55 C54 C53 121.9(6) . . ?
C54 C55 C56 120.9(6) . . ?
C57 C56 C55 117.1(6) . . ?
C56 C57 C52 122.0(5) . . ?
C56 C57 C58 131.9(6) . . ?
C52 C57 C58 106.1(5) . . ?
N20 C58 N19 127.9(5) . . ?
N20 C58 C57 122.4(5) . . ?
N19 C58 C57 109.7(5) . . ?
N20 C59 N21 127.5(5) . . ?
N20 C59 C60 123.1(5) . . ?
N21 C59 C60 109.5(5) . . ?
C61 C60 C65 121.6(6) . . ?
C61 C60 C59 132.1(6) . . ?
C65 C60 C59 106.2(5) . . ?
C60 C61 C62 116.8(6) . . ?
C63 C62 C61 121.3(6) . . ?
C62 C63 C64 121.6(6) . . ?
C65 C64 C63 117.3(6) . . ?
C64 C65 C60 121.3(6) . . ?
C64 C65 C66 132.1(6) . . ?
C60 C65 C66 106.5(5) . . ?
N22 C66 N21 127.9(5) . . ?
N22 C66 C65 122.9(5) . . ?
N21 C66 C65 109.2(5) . . ?
N22 C67 N15 127.3(5) . . ?
N22 C67 C68 122.9(5) . . ?
N15 C67 C68 109.8(5) . . ?
C69 C68 C73 121.2(6) . . ?
C69 C68 C67 132.4(6) . . ?
C73 C68 C67 106.3(5) . . ?
C68 C69 C70 117.1(6) . . ?
C71 C70 C69 121.2(6) . . ?
C72 C71 C70 121.3(6) . . ?
C73 C72 C71 117.1(6) . . ?
C72 C73 C68 122.0(6) . . ?
C72 C73 C42 131.7(6) . . ?
C68 C73 C42 106.2(5) . . ?
C79 C74 C75 121.1(8) . . ?
C79 C74 Cl2 119.5(7) . . ?
C75 C74 Cl2 119.3(7) . . ?
C76 C75 C74 119.9(8) . . ?
C75 C76 C77 119.0(10) . . ?
C76 C77 C78 120.3(10) . . ?
C79 C78 C77 120.6(9) . . ?
C78 C79 C74 119.1(9) . . ?
C81 C80 C85 120.3(8) . . ?
C81 C80 Cl1 120.8(7) . . ?
C85 C80 Cl1 118.9(7) . . ?
C80 C81 C82 120.1(8) . . ?
C83 C82 C81 120.4(8) . . ?
C84 C83 C82 118.6(9) . . ?
C83 C84 C85 121.4(9) . . ?
C80 C85 C84 119.2(8) . . ?
N14 C90 N13 127.2(5) . . ?
N14 C90 C34 122.4(5) . . ?
N13 C90 C34 110.3(5) . . ?
C3 C200 C1 121.5(6) . . ?
C3 C200 C7 122.2(6) . . ?
C1 C200 C7 116.1(6) . . ?

loop_
_geom_bond_atom_site_label_1
_geom_bond_atom_site_label_2
_geom_bond_distance
_geom_bond_site_symmetry_2
_geom_bond_publ_flag
Gd N7 2.420(5) . ?
Gd N19 2.421(5) . ?
Gd N9 2.423(5) . ?
Gd N17 2.423(5) . ?
Gd N11 2.426(5) . ?
Gd N15 2.428(5) . ?
Gd N21 2.428(5) . ?
Gd N13 2.430(5) . ?
N1 C1 1.142(9) . ?
N2 C7 1.146(9) . ?
N3 C8 1.123(8) . ?
N4 C9 1.138(9) . ?
N5 C10 1.132(9) . ?
N6 C6 1.151(9) . ?
N7 C11 1.369(8) . ?
N7 C35 1.376(8) . ?
N8 C11 1.333(8) . ?
N8 C12 1.338(8) . ?
N9 C12 1.365(8) . ?
N9 C19 1.366(8) . ?
N10 C19 1.335(8) . ?
N10 C20 1.336(8) . ?
N11 C20 1.362(8) . ?
N11 C27 1.372(8) . ?
N12 C27 1.332(8) . ?
N12 C28 1.341(8) . ?
N13 C90 1.357(8) . ?
N13 C28 1.374(8) . ?
N14 C35 1.337(8) . ?
N14 C90 1.348(8) . ?
N15 C67 1.369(8) . ?
N15 C42 1.373(8) . ?
N16 C43 1.336(8) . ?
N16 C42 1.335(8) . ?
N17 C43 1.370(8) . ?
N17 C50 1.378(8) . ?
N18 C51 1.335(8) . ?
N18 C50 1.341(8) . ?
N19 C58 1.374(8) . ?
N19 C51 1.380(8) . ?
N20 C58 1.320(8) . ?
N20 C59 1.341(8) . ?
N21 C59 1.364(8) . ?
N21 C66 1.374(8) . ?
N22 C66 1.329(8) . ?
N22 C67 1.333(8) . ?
C1 C200 1.415(11) . ?
C3 C200 1.413(9) . ?
C3 C4 1.422(9) . ?
C3 C8 1.441(11) . ?
C4 C5 1.408(9) . ?
C4 C9 1.465(11) . ?
C5 C6 1.423(11) . ?
C5 C10 1.428(11) . ?
C7 C200 1.438(11) . ?
C11 C41 1.464(9) . ?
C12 C13 1.459(8) . ?
C13 C14 1.373(8) . ?
C13 C18 1.385(8) . ?
C14 C15 1.404(9) . ?
C15 C16 1.388(9) . ?
C16 C17 1.384(9) . ?
C17 C18 1.389(9) . ?
C18 C19 1.451(8) . ?
C20 C21 1.478(9) . ?
C21 C22 1.383(9) . ?
C21 C26 1.400(8) . ?
C22 C23 1.391(9) . ?
C23 C24 1.383(9) . ?
C24 C25 1.395(9) . ?
C25 C26 1.372(8) . ?
C26 C27 1.475(9) . ?
C28 C29 1.469(8) . ?
C29 C30 1.375(8) . ?
C29 C34 1.393(9) . ?
C30 C31 1.394(9) . ?
C31 C32 1.372(9) . ?
C32 C33 1.387(9) . ?
C33 C34 1.379(8) . ?
C34 C90 1.454(8) . ?
C35 C36 1.454(9) . ?
C36 C37 1.383(9) . ?
C36 C41 1.401(9) . ?
C37 C38 1.393(9) . ?
C38 C39 1.406(9) . ?
C39 C40 1.395(9) . ?
C40 C41 1.369(9) . ?
C42 C73 1.468(9) . ?
C43 C44 1.468(9) . ?
C44 C45 1.381(9) . ?
C44 C49 1.412(9) . ?
C45 C46 1.402(9) . ?
C46 C47 1.382(10) . ?
C47 C48 1.395(9) . ?
C48 C49 1.377(9) . ?
C49 C50 1.469(9) . ?
C51 C52 1.451(9) . ?
C52 C53 1.390(9) . ?
C52 C57 1.402(8) . ?
C53 C54 1.395(9) . ?
C54 C55 1.396(9) . ?
C55 C56 1.395(9) . ?
C56 C57 1.385(8) . ?
C57 C58 1.466(9) . ?
C59 C60 1.470(9) . ?
C60 C61 1.390(9) . ?
C60 C65 1.397(8) . ?
C61 C62 1.399(9) . ?
C62 C63 1.381(9) . ?
C63 C64 1.399(9) . ?
C64 C65 1.376(9) . ?
C65 C66 1.466(9) . ?
C67 C68 1.456(9) . ?
C68 C69 1.377(9) . ?
C68 C73 1.406(9) . ?
C69 C70 1.396(9) . ?
C70 C71 1.401(10) . ?
C71 C72 1.389(10) . ?
C72 C73 1.371(9) . ?
C74 C79 1.364(12) . ?
C74 C75 1.363(11) . ?
C74 Cl2 1.725(8) . ?
C75 C76 1.364(12) . ?
C76 C77 1.366(13) . ?
C77 C78 1.375(13) . ?
C78 C79 1.341(13) . ?
C80 C81 1.357(11) . ?
C80 C85 1.368(11) . ?
C80 Cl1 1.739(8) . ?
C81 C82 1.376(12) . ?
C82 C83 1.380(13) . ?
C83 C84 1.360(12) . ?
C84 C85 1.378(12) . ?
